data_7118996
loop_
_publ_author_name
'Liguo Ji'
'Zaiwen Yang'
'Yanxia Zhao'
'Meng Sun'
'Liping Cao'
'Xiao-Juan Yang'
'Yao-Yu Wang'
'Biao Wu'

_publ_section_title
;
 Sandwich phosphate complexes of macrocyclic tris(urea) ligands and their
 rotation around the anion
;
_journal_name_full Chem.Commun.
_journal_page_first 7310
_journal_volume 52
_journal_year 2016
_chemical_formula_sum 'C51 H78 Cl N9 O14'
_chemical_formula_weight 1076.67
_chemical_name_systematic
; 
 ? 
;
_space_group_IT_number 14
_symmetry_cell_setting monoclinic
_symmetry_space_group_name_Hall '-P 2ybc'
_symmetry_space_group_name_H-M 'P 1 21/c 1'
_atom_sites_solution_hydrogens geom
_atom_sites_solution_primary direct
_atom_sites_solution_secondary difmap
_audit_creation_method SHELXL-97
_audit_update_record
;
2016-02-26 deposited with the CCDC.
2016-04-27 downloaded from the CCDC.
;
_cell_angle_alpha 90.00
_cell_angle_beta 94.732(4)
_cell_angle_gamma 90.00
_cell_formula_units_Z 4
_cell_length_a 18.572(5)
_cell_length_b 34.162(8)
_cell_length_c 8.774(2)
_cell_measurement_temperature 173(2)
_cell_volume 5548(2)
_computing_cell_refinement 'Bruker SMART'
_computing_data_collection 'Bruker SMART APEX II'
_computing_data_reduction 'Bruker SAINT'
_computing_molecular_graphics SHELXTL
_computing_publication_material SHELXTL
_computing_structure_refinement 'SHELXL-97 (Sheldrick, 2008)'
_computing_structure_solution 'SHELXS-97 (Sheldrick, 2008)'
_diffrn_ambient_temperature 173(2)
_diffrn_measured_fraction_theta_full 0.969
_diffrn_measured_fraction_theta_max 0.969
_diffrn_measurement_device_type 'Bruker APEX II area detector'
_diffrn_measurement_method '\w scan'
_diffrn_radiation_monochromator graphite
_diffrn_radiation_source 'fine-focus sealed tube'
_diffrn_radiation_type MoK\a
_diffrn_radiation_wavelength 0.71073
_diffrn_reflns_av_R_equivalents 0.0783
_diffrn_reflns_av_sigmaI/netI 0.1053
_diffrn_reflns_limit_h_max 17
_diffrn_reflns_limit_h_min -22
_diffrn_reflns_limit_k_max 39
_diffrn_reflns_limit_k_min -41
_diffrn_reflns_limit_l_max 10
_diffrn_reflns_limit_l_min -10
_diffrn_reflns_number 27129
_diffrn_reflns_theta_full 25.34
_diffrn_reflns_theta_max 25.34
_diffrn_reflns_theta_min 1.62
_exptl_absorpt_coefficient_mu 0.140
_exptl_absorpt_correction_T_max 0.9645
_exptl_absorpt_correction_T_min 0.9552
_exptl_absorpt_correction_type multi-scan
_exptl_crystal_colour light-yellow
_exptl_crystal_density_diffrn 1.289
_exptl_crystal_density_method 'not measured'
_exptl_crystal_description block
_exptl_crystal_F_000 2304
_exptl_crystal_size_max 0.33
_exptl_crystal_size_mid 0.28
_exptl_crystal_size_min 0.26
_refine_diff_density_max 1.772
_refine_diff_density_min -0.956
_refine_diff_density_rms 0.159
_refine_ls_extinction_method none
_refine_ls_goodness_of_fit_ref 1.179
_refine_ls_hydrogen_treatment constr
_refine_ls_matrix_type full
_refine_ls_number_parameters 657
_refine_ls_number_reflns 9855
_refine_ls_number_restraints 1032
_refine_ls_restrained_S_all 1.205
_refine_ls_R_factor_all 0.2653
_refine_ls_R_factor_gt 0.1890
_refine_ls_shift/su_max 0.006
_refine_ls_shift/su_mean 0.000
_refine_ls_structure_factor_coef Fsqd
_refine_ls_weighting_details 'calc w=1/[\s^2^(Fo^2^)+(0.0000P)^2^+93.0000P] where P=(Fo^2^+2Fc^2^)/3'
_refine_ls_weighting_scheme calc
_refine_ls_wR_factor_gt 0.3684
_refine_ls_wR_factor_ref 0.4077
_reflns_number_gt 5637
_reflns_number_total 9855
_reflns_threshold_expression >2sigma(I)
_cod_data_source_file c6cc03144g2.cif
_cod_data_source_block 07
_cod_original_sg_symbol_H-M 'P2(1)/c  '
_cod_database_code 7118996

loop_
_symmetry_equiv_pos_as_xyz
'x, y, z'
'-x, y+1/2, -z+1/2'
'-x, -y, -z'
'x, -y-1/2, z-1/2'

loop_
_atom_site_label
_atom_site_type_symbol
_atom_site_fract_x
_atom_site_fract_y
_atom_site_fract_z
_atom_site_U_iso_or_equiv
_atom_site_adp_type
_atom_site_occupancy
_atom_site_symmetry_multiplicity
_atom_site_calc_flag
_atom_site_refinement_flags
_atom_site_disorder_assembly
_atom_site_disorder_group
Cl1 Cl 0.25840(12) 0.34317(6) 0.3343(3) 0.0285(5) Uani 1 1 d U . .
O1 O 0.0152(8) 0.3646(5) 0.5358(19) 0.137(3) Uani 1 1 d U . .
O2 O 0.0165(7) 0.5250(4) 0.1774(16) 0.107(3) Uani 1 1 d U . .
O3 O 0.0917(5) 0.6190(2) 0.0928(11) 0.063(2) Uani 1 1 d U . .
O4 O 0.1788(5) 0.6791(2) -0.0418(11) 0.063(2) Uani 1 1 d U . .
O5 O 0.3319(5) 0.6751(2) -0.0884(10) 0.0523(19) Uani 1 1 d U . .
O6 O 0.4133(4) 0.60474(18) -0.0493(8) 0.0372(16) Uani 1 1 d U . .
O7 O 0.4843(4) 0.52538(19) 0.1803(8) 0.0373(16) Uani 1 1 d U . .
O8 O 0.5031(4) 0.3687(2) 0.6030(9) 0.0407(18) Uani 1 1 d U . .
O9 O 0.2571(3) 0.27137(17) 0.7776(6) 0.0177(12) Uani 1 1 d U . .
O10 O 0.2227(10) 0.5312(5) 0.839(2) 0.151(5) Uani 1 1 d U . .
O11 O 0.2511(8) 0.5378(4) 1.049(2) 0.129(4) Uani 1 1 d U . .
O12 O 0.3484(11) 0.6974(6) 0.449(2) 0.163(6) Uani 1 1 d U . .
O13 O 0.2524(13) 0.6988(7) 0.339(3) 0.192(6) Uani 1 1 d U . .
O14 O 0.2201(10) 0.6070(5) 0.524(2) 0.152(4) Uani 1 1 d U . .
N1 N 0.1088(6) 0.3224(4) 0.5179(14) 0.068(2) Uani 1 1 d U . .
H1 H 0.1543 0.3217 0.4968 0.082 Uiso 1 1 calc R . .
N2 N 0.1074(9) 0.3794(4) 0.3937(19) 0.105(3) Uani 1 1 d U . .
H8' H 0.1512 0.3726 0.3722 0.126 Uiso 1 1 calc R . .
N3 N 0.4073(4) 0.3840(2) 0.4396(9) 0.0275(16) Uani 1 1 d U . .
H6' H 0.3647 0.3752 0.4037 0.033 Uiso 1 1 calc R . .
N4 N 0.4063(4) 0.3278(2) 0.5783(8) 0.0204(14) Uani 1 1 d U . .
H4' H 0.3606 0.3269 0.5428 0.024 Uiso 1 1 calc R . .
N5 N 0.1984(4) 0.2587(2) 0.5464(8) 0.0218(14) Uani 1 1 d U . .
H2' H 0.2021 0.2562 0.4476 0.026 Uiso 1 1 calc R . .
N6 N 0.3212(4) 0.26080(19) 0.5712(8) 0.0175(13) Uani 1 1 d U . .
H6 H 0.3199 0.2585 0.4712 0.021 Uiso 1 1 calc R . .
N7 N 0.2530(6) 0.4004(3) 0.8460(12) 0.0509(19) Uani 1 1 d U . .
N8 N 0.2411(8) 0.5516(4) 0.9359(19) 0.083(3) Uani 1 1 d U . .
N9 N 0.3136(13) 0.6809(7) 0.363(3) 0.140(5) Uani 1 1 d U . .
C1 C 0.1281(5) 0.2576(3) 0.6043(11) 0.0327(18) Uani 1 1 d U . .
C2 C 0.1046(6) 0.2231(4) 0.6719(12) 0.042(2) Uani 1 1 d U . .
H7' H 0.1357 0.2011 0.6834 0.050 Uiso 1 1 calc R . .
C3 C 0.0349(6) 0.2215(4) 0.7223(14) 0.053(2) Uani 1 1 d U . .
H5' H 0.0186 0.1987 0.7707 0.064 Uiso 1 1 calc R . .
C4 C -0.0086(8) 0.2533(4) 0.7005(17) 0.064(3) Uiso 1 1 d U . .
H3' H -0.0564 0.2517 0.7315 0.077 Uiso 1 1 calc R . .
C5 C 0.0119(7) 0.2862(5) 0.6385(16) 0.067(3) Uani 1 1 d U . .
H1' H -0.0204 0.3078 0.6276 0.080 Uiso 1 1 calc R . .
C6 C 0.0821(6) 0.2893(4) 0.5883(15) 0.054(2) Uani 1 1 d U . .
C7 C 0.0715(10) 0.3552(5) 0.479(2) 0.094(3) Uani 1 1 d U . .
C8 C 0.0801(7) 0.4143(4) 0.3370(17) 0.109(3) Uani 1 1 d GU . .
C9 C 0.0072(7) 0.4264(4) 0.3238(17) 0.116(4) Uani 1 1 d GU . .
H9 H -0.0293 0.4091 0.3532 0.140 Uiso 1 1 calc R . .
C10 C -0.0114(7) 0.4639(4) 0.2670(17) 0.116(4) Uani 1 1 d GU . .
H10 H -0.0605 0.4720 0.2581 0.139 Uiso 1 1 calc R . .
C11 C 0.0429(7) 0.4895(4) 0.2234(17) 0.108(3) Uani 1 1 d GU . .
C12 C 0.1158(7) 0.4775(4) 0.2367(16) 0.104(4) Uani 1 1 d GU . .
H12 H 0.1523 0.4947 0.2073 0.125 Uiso 1 1 calc R . .
C13 C 0.1344(7) 0.4399(4) 0.2935(17) 0.105(4) Uani 1 1 d GU . .
H13 H 0.1835 0.4318 0.3024 0.126 Uiso 1 1 calc R . .
C14 C 0.0726(11) 0.5518(6) 0.142(2) 0.102(4) Uiso 1 1 d U . .
H14A H 0.0983 0.5422 0.0547 0.123 Uiso 1 1 calc R . .
H14B H 0.1079 0.5558 0.2311 0.123 Uiso 1 1 calc R . .
C15 C 0.0321(9) 0.5897(5) 0.100(2) 0.088(3) Uani 1 1 d U . .
H15A H 0.0036 0.5873 -0.0002 0.106 Uiso 1 1 calc R . .
H15B H -0.0007 0.5969 0.1788 0.106 Uiso 1 1 calc R . .
C16 C 0.0664(7) 0.6559(4) 0.0382(17) 0.062(3) Uani 1 1 d U . .
H16A H 0.0247 0.6639 0.0942 0.075 Uiso 1 1 calc R . .
H16B H 0.0496 0.6536 -0.0715 0.075 Uiso 1 1 calc R . .
C17 C 0.1234(7) 0.6865(4) 0.0574(16) 0.060(3) Uani 1 1 d U . .
H17A H 0.1018 0.7125 0.0340 0.072 Uiso 1 1 calc R . .
H17B H 0.1444 0.6867 0.1648 0.072 Uiso 1 1 calc R . .
C18 C 0.2251(8) 0.7111(4) -0.0511(18) 0.066(3) Uani 1 1 d U . .
H18A H 0.2474 0.7176 0.0522 0.079 Uiso 1 1 calc R . .
H18B H 0.1970 0.7342 -0.0904 0.079 Uiso 1 1 calc R . .
C19 C 0.2833(8) 0.7022(4) -0.1554(17) 0.063(3) Uani 1 1 d U . .
H19A H 0.2611 0.6916 -0.2534 0.075 Uiso 1 1 calc R . .
H19B H 0.3093 0.7266 -0.1775 0.075 Uiso 1 1 calc R . .
C20 C 0.3805(6) 0.6605(3) -0.1954(13) 0.045(2) Uani 1 1 d U . .
H20A H 0.3991 0.6826 -0.2535 0.054 Uiso 1 1 calc R . .
H20B H 0.3542 0.6426 -0.2690 0.054 Uiso 1 1 calc R . .
C21 C 0.4407(6) 0.6398(3) -0.1130(13) 0.040(2) Uani 1 1 d U . .
H21A H 0.4778 0.6332 -0.1838 0.048 Uiso 1 1 calc R . .
H21B H 0.4634 0.6566 -0.0305 0.048 Uiso 1 1 calc R . .
C22 C 0.4681(6) 0.5832(3) 0.0356(13) 0.036(2) Uani 1 1 d U . .
H22A H 0.4897 0.5990 0.1223 0.043 Uiso 1 1 calc R . .
H22B H 0.5068 0.5760 -0.0303 0.043 Uiso 1 1 calc R . .
C23 C 0.4330(6) 0.5469(3) 0.0938(13) 0.037(2) Uani 1 1 d U . .
H23A H 0.3934 0.5543 0.1569 0.045 Uiso 1 1 calc R . .
H23B H 0.4123 0.5310 0.0065 0.045 Uiso 1 1 calc R . .
C24 C 0.4622(5) 0.4912(3) 0.2465(11) 0.0302(18) Uani 1 1 d U . .
C25 C 0.5144(6) 0.4698(3) 0.3287(13) 0.038(2) Uani 1 1 d U . .
H25 H 0.5624 0.4796 0.3406 0.046 Uiso 1 1 calc R . .
C26 C 0.4991(6) 0.4339(3) 0.3955(13) 0.037(2) Uani 1 1 d U . .
H26 H 0.5363 0.4192 0.4499 0.044 Uiso 1 1 calc R . .
C27 C 0.4287(5) 0.4204(3) 0.3807(11) 0.0276(17) Uani 1 1 d U . .
C28 C 0.3761(5) 0.4424(3) 0.3010(11) 0.0297(19) Uani 1 1 d U . .
H28 H 0.3277 0.4330 0.2913 0.036 Uiso 1 1 calc R . .
C29 C 0.3922(5) 0.4778(3) 0.2345(11) 0.0311(19) Uani 1 1 d U . .
H29 H 0.3551 0.4928 0.1811 0.037 Uiso 1 1 calc R . .
C30 C 0.4441(5) 0.3611(2) 0.5435(10) 0.0209(16) Uani 1 1 d U . .
C31 C 0.4327(5) 0.2953(2) 0.6642(10) 0.0202(15) Uani 1 1 d U . .
C32 C 0.4976(5) 0.2955(3) 0.7503(10) 0.0248(17) Uani 1 1 d U . .
H32 H 0.5267 0.3184 0.7552 0.030 Uiso 1 1 calc R . .
C33 C 0.5213(5) 0.2617(3) 0.8319(10) 0.0273(18) Uani 1 1 d U . .
H33 H 0.5665 0.2619 0.8913 0.033 Uiso 1 1 calc R . .
C34 C 0.4799(5) 0.2285(3) 0.8262(10) 0.0236(17) Uani 1 1 d U . .
H9' H 0.4963 0.2057 0.8805 0.028 Uiso 1 1 calc R . .
C35 C 0.4138(5) 0.2284(3) 0.7405(9) 0.0213(16) Uani 1 1 d U . .
H35 H 0.3846 0.2055 0.7371 0.026 Uiso 1 1 calc R . .
C36 C 0.3898(4) 0.2617(2) 0.6593(9) 0.0179(15) Uani 1 1 d U . .
C37 C 0.2575(4) 0.2634(2) 0.6397(10) 0.0173(15) Uani 1 1 d U . .
C38 C 0.2102(8) 0.3656(4) 0.8032(17) 0.062(3) Uani 1 1 d U . .
H38A H 0.2437 0.3448 0.7747 0.075 Uiso 1 1 calc R . .
H38B H 0.1783 0.3719 0.7106 0.075 Uiso 1 1 calc R . .
C39 C 0.1638(8) 0.3489(4) 0.9214(19) 0.073(4) Uani 1 1 d U . .
H39A H 0.1922 0.3474 1.0205 0.110 Uiso 1 1 calc R . .
H39B H 0.1473 0.3227 0.8899 0.110 Uiso 1 1 calc R . .
H39C H 0.1219 0.3659 0.9304 0.110 Uiso 1 1 calc R . .
C40 C 0.2107(9) 0.4336(4) 0.9052(19) 0.079(3) Uani 1 1 d U . .
H40A H 0.2429 0.4559 0.9352 0.095 Uiso 1 1 calc R . .
H40B H 0.1856 0.4253 0.9951 0.095 Uiso 1 1 calc R . .
C41 C 0.1480(11) 0.4467(6) 0.752(3) 0.114(6) Uani 1 1 d U . .
H41A H 0.1738 0.4567 0.6674 0.171 Uiso 1 1 calc R . .
H41B H 0.1157 0.4671 0.7861 0.171 Uiso 1 1 calc R . .
H41C H 0.1196 0.4237 0.7185 0.171 Uiso 1 1 calc R . .
C42 C 0.2934(7) 0.4126(4) 0.7124(15) 0.056(3) Uani 1 1 d U . .
H42A H 0.2581 0.4184 0.6246 0.067 Uiso 1 1 calc R . .
H42B H 0.3236 0.3904 0.6829 0.067 Uiso 1 1 calc R . .
C43 C 0.3417(7) 0.4482(4) 0.7424(16) 0.057(3) Uani 1 1 d U . .
H43A H 0.3118 0.4711 0.7602 0.085 Uiso 1 1 calc R . .
H43B H 0.3692 0.4530 0.6536 0.085 Uiso 1 1 calc R . .
H43C H 0.3751 0.4435 0.8328 0.085 Uiso 1 1 calc R . .
C44 C 0.3111(8) 0.3893(4) 0.9850(16) 0.062(3) Uani 1 1 d U . .
H44A H 0.3436 0.4119 1.0072 0.075 Uiso 1 1 calc R . .
H44B H 0.2854 0.3841 1.0774 0.075 Uiso 1 1 calc R . .
C45 C 0.3543(8) 0.3551(4) 0.9522(16) 0.063(3) Uani 1 1 d U . .
H45A H 0.3229 0.3321 0.9381 0.095 Uiso 1 1 calc R . .
H45B H 0.3907 0.3505 1.0378 0.095 Uiso 1 1 calc R . .
H45C H 0.3785 0.3597 0.8587 0.095 Uiso 1 1 calc R . .
C46 C 0.2366(8) 0.5934(4) 0.9153(17) 0.065(3) Uani 1 1 d U . .
H46A H 0.2053 0.6046 0.9888 0.097 Uiso 1 1 calc R . .
H46B H 0.2165 0.5993 0.8111 0.097 Uiso 1 1 calc R . .
H46C H 0.2850 0.6048 0.9321 0.097 Uiso 1 1 calc R . .
C47 C 0.3227(11) 0.6442(6) 0.287(2) 0.113(5) Uani 1 1 d U . .
H47A H 0.3726 0.6419 0.2591 0.169 Uiso 1 1 calc R . .
H47B H 0.2896 0.6431 0.1938 0.169 Uiso 1 1 calc R . .
H47C H 0.3121 0.6226 0.3548 0.169 Uiso 1 1 calc R . .
C48 C 0.2997(12) 0.5535(7) 0.501(3) 0.129(6) Uani 1 1 d U . .
H48A H 0.3292 0.5718 0.4471 0.194 Uiso 1 1 calc R . .
H48B H 0.3091 0.5267 0.4687 0.194 Uiso 1 1 calc R . .
H48C H 0.3122 0.5558 0.6118 0.194 Uiso 1 1 calc R . .
C49 C 0.2211(13) 0.5630(7) 0.466(3) 0.137(3) Uani 1 1 d U . .
H49A H 0.1897 0.5460 0.5232 0.164 Uiso 1 1 calc R . .
H49B H 0.2066 0.5611 0.3551 0.164 Uiso 1 1 calc R . .
C50 C 0.1449(15) 0.6208(8) 0.499(3) 0.155(5) Uani 1 1 d U . .
H50A H 0.1117 0.6041 0.5533 0.186 Uiso 1 1 calc R . .
H50B H 0.1285 0.6216 0.3889 0.186 Uiso 1 1 calc R . .
C51 C 0.1510(15) 0.6628(8) 0.569(3) 0.161(7) Uani 1 1 d U . .
H51A H 0.1595 0.6609 0.6809 0.242 Uiso 1 1 calc R . .
H51B H 0.1060 0.6771 0.5430 0.242 Uiso 1 1 calc R . .
H51C H 0.1913 0.6767 0.5285 0.242 Uiso 1 1 calc R . .

loop_
_atom_site_aniso_label
_atom_site_aniso_U_11
_atom_site_aniso_U_22
_atom_site_aniso_U_33
_atom_site_aniso_U_23
_atom_site_aniso_U_13
_atom_site_aniso_U_12
Cl1 0.0169(11) 0.0248(11) 0.0420(13) 0.0033(10) -0.0093(9) 0.0000(9)
O1 0.121(5) 0.147(5) 0.147(6) 0.009(5) 0.038(5) 0.045(4)
O2 0.098(5) 0.085(5) 0.138(6) 0.018(5) 0.016(5) 0.011(4)
O3 0.064(4) 0.049(4) 0.080(5) 0.022(4) 0.031(4) 0.026(3)
O4 0.073(4) 0.043(4) 0.080(5) 0.019(4) 0.039(4) 0.020(3)
O5 0.063(4) 0.039(4) 0.058(4) 0.017(3) 0.024(3) 0.014(3)
O6 0.045(4) 0.021(3) 0.046(4) 0.010(3) 0.009(3) -0.002(3)
O7 0.036(3) 0.025(3) 0.050(4) 0.008(3) -0.001(3) -0.007(3)
O8 0.033(4) 0.034(4) 0.053(4) 0.014(3) -0.013(3) -0.010(3)
O9 0.008(3) 0.028(3) 0.017(3) 0.001(2) 0.001(2) 0.001(2)
O10 0.176(9) 0.119(7) 0.160(8) -0.033(7) 0.028(7) -0.020(7)
O11 0.114(8) 0.118(7) 0.151(7) 0.052(6) -0.011(7) -0.008(6)
O12 0.170(9) 0.166(9) 0.152(9) -0.024(7) 0.016(7) -0.013(8)
O13 0.184(9) 0.185(9) 0.206(10) -0.017(8) 0.007(8) 0.027(7)
O14 0.143(6) 0.160(6) 0.154(7) -0.006(6) 0.012(6) 0.037(5)
N1 0.054(5) 0.078(5) 0.076(5) 0.010(4) 0.026(4) 0.026(4)
N2 0.099(6) 0.093(5) 0.126(6) 0.028(5) 0.030(5) 0.039(5)
N3 0.027(3) 0.022(3) 0.033(4) 0.004(3) 0.000(3) -0.001(3)
N4 0.018(3) 0.020(3) 0.023(3) 0.004(3) 0.001(3) 0.002(2)
N5 0.015(3) 0.034(3) 0.016(3) -0.004(3) 0.004(2) 0.000(3)
N6 0.016(3) 0.022(3) 0.015(3) 0.000(3) 0.003(2) 0.000(3)
N7 0.062(4) 0.037(4) 0.058(4) -0.002(3) 0.031(3) -0.003(3)
N8 0.079(6) 0.075(6) 0.095(6) 0.006(5) 0.012(6) -0.013(6)
N9 0.140(8) 0.142(8) 0.136(8) -0.005(7) 0.001(7) -0.001(7)
C1 0.021(3) 0.054(4) 0.024(4) -0.008(3) 0.006(3) -0.006(3)
C2 0.031(4) 0.062(5) 0.033(4) -0.005(4) 0.007(4) -0.017(4)
C3 0.043(5) 0.073(5) 0.045(5) -0.005(4) 0.011(4) -0.023(4)
C5 0.051(5) 0.086(5) 0.066(5) 0.007(5) 0.028(4) 0.028(4)
C6 0.038(4) 0.074(4) 0.051(5) 0.000(4) 0.015(4) 0.014(4)
C7 0.082(6) 0.092(5) 0.111(6) 0.021(5) 0.028(5) 0.039(5)
C8 0.104(6) 0.091(5) 0.135(6) 0.019(5) 0.025(5) 0.026(5)
C9 0.107(6) 0.096(6) 0.147(7) 0.020(6) 0.017(6) 0.024(5)
C10 0.106(6) 0.094(6) 0.149(7) 0.020(6) 0.021(6) 0.016(5)
C11 0.101(5) 0.088(5) 0.137(6) 0.016(5) 0.017(5) 0.018(5)
C12 0.102(6) 0.086(6) 0.124(7) 0.012(6) 0.015(6) 0.019(5)
C13 0.105(6) 0.080(6) 0.131(7) 0.008(5) 0.018(6) 0.023(5)
C15 0.088(6) 0.077(5) 0.105(6) 0.032(5) 0.038(5) 0.030(5)
C16 0.065(5) 0.047(4) 0.078(6) 0.015(4) 0.024(5) 0.026(4)
C17 0.068(5) 0.045(4) 0.072(5) 0.017(4) 0.031(4) 0.025(4)
C18 0.074(5) 0.045(5) 0.083(6) 0.017(5) 0.030(5) 0.018(4)
C19 0.069(5) 0.045(5) 0.078(5) 0.024(4) 0.028(4) 0.016(4)
C20 0.051(5) 0.036(4) 0.050(5) 0.016(4) 0.019(4) 0.004(4)
C21 0.048(4) 0.027(4) 0.048(5) 0.009(4) 0.015(4) -0.001(3)
C22 0.038(4) 0.025(4) 0.044(4) 0.006(3) 0.004(4) -0.003(3)
C23 0.038(4) 0.026(4) 0.046(5) 0.008(3) -0.002(4) -0.002(3)
C24 0.034(4) 0.018(3) 0.038(4) 0.002(3) 0.000(3) -0.004(3)
C25 0.033(4) 0.031(4) 0.050(5) 0.008(4) 0.001(4) -0.008(3)
C26 0.032(4) 0.029(4) 0.048(5) 0.008(4) -0.003(4) -0.002(3)
C27 0.030(4) 0.018(3) 0.034(4) -0.001(3) 0.001(3) -0.003(3)
C28 0.028(4) 0.024(4) 0.037(4) 0.001(3) -0.001(3) -0.008(3)
C29 0.035(4) 0.020(4) 0.037(4) 0.004(3) -0.005(4) -0.001(3)
C30 0.018(4) 0.020(3) 0.024(4) 0.000(3) -0.001(3) 0.002(3)
C31 0.021(3) 0.020(3) 0.021(3) 0.002(3) 0.006(3) 0.003(3)
C32 0.021(4) 0.029(4) 0.025(4) 0.004(3) 0.002(3) -0.003(3)
C33 0.020(4) 0.038(4) 0.023(4) 0.006(3) 0.000(3) 0.001(3)
C34 0.020(4) 0.030(4) 0.022(4) 0.006(3) 0.008(3) 0.005(3)
C35 0.023(4) 0.024(3) 0.018(3) 0.004(3) 0.008(3) 0.000(3)
C36 0.019(3) 0.019(3) 0.016(3) 0.000(3) 0.006(3) 0.002(3)
C37 0.014(3) 0.017(3) 0.021(3) 0.001(3) 0.005(3) 0.002(3)
C38 0.065(6) 0.050(5) 0.073(6) 0.005(5) 0.010(5) -0.008(4)
C39 0.070(7) 0.058(6) 0.094(8) 0.005(6) 0.023(6) -0.015(5)
C40 0.088(6) 0.061(5) 0.092(6) -0.006(5) 0.036(5) 0.007(5)
C41 0.099(9) 0.097(9) 0.148(10) 0.016(8) 0.016(7) 0.025(7)
C42 0.060(5) 0.047(5) 0.063(5) 0.000(4) 0.019(4) -0.007(4)
C43 0.052(6) 0.048(6) 0.070(7) 0.010(5) 0.009(5) -0.016(5)
C44 0.072(6) 0.058(5) 0.060(5) -0.004(5) 0.022(4) -0.011(4)
C45 0.076(7) 0.054(6) 0.061(6) 0.011(5) 0.016(6) 0.001(5)
C46 0.058(7) 0.063(5) 0.075(7) 0.002(5) 0.017(6) 0.004(6)
C47 0.107(9) 0.125(8) 0.104(9) 0.010(7) -0.002(7) -0.007(7)
C48 0.124(8) 0.134(9) 0.130(10) -0.005(8) 0.016(8) 0.022(7)
C49 0.121(5) 0.147(5) 0.147(6) 0.009(5) 0.038(5) 0.045(4)
C50 0.146(8) 0.159(7) 0.160(8) -0.007(7) 0.009(7) 0.038(6)
C51 0.158(10) 0.164(9) 0.162(11) -0.014(8) 0.010(9) 0.029(8)

loop_
_atom_type_symbol
_atom_type_description
_atom_type_scat_dispersion_real
_atom_type_scat_dispersion_imag
_atom_type_scat_source
C C 0.0033 0.0016 'International Tables Vol C Tables 4.2.6.8 and 6.1.1.4'
H H 0.0000 0.0000 'International Tables Vol C Tables 4.2.6.8 and 6.1.1.4'
N N 0.0061 0.0033 'International Tables Vol C Tables 4.2.6.8 and 6.1.1.4'
O O 0.0106 0.0060 'International Tables Vol C Tables 4.2.6.8 and 6.1.1.4'
Cl Cl 0.1484 0.1585 'International Tables Vol C Tables 4.2.6.8 and 6.1.1.4'

loop_
_geom_angle_atom_site_label_1
_geom_angle_atom_site_label_2
_geom_angle_atom_site_label_3
_geom_angle
_geom_angle_site_symmetry_1
_geom_angle_site_symmetry_3
C11 O2 C14 112.6(13) . .
C16 O3 C15 112.5(10) . .
C18 O4 C17 112.0(10) . .
C19 O5 C20 111.9(9) . .
C22 O6 C21 112.1(8) . .
C23 O7 C24 117.7(8) . .
C50 O14 C49 106.8(19) . .
C7 N1 C6 126.2(13) . .
C7 N1 H1 116.9 . .
C6 N1 H1 116.9 . .
C7 N2 C8 123.8(15) . .
C7 N2 H8' 118.1 . .
C8 N2 H8' 118.1 . .
C30 N3 C27 128.1(8) . .
C30 N3 H6' 116.0 . .
C27 N3 H6' 116.0 . .
C30 N4 C31 127.3(7) . .
C30 N4 H4' 116.4 . .
C31 N4 H4' 116.4 . .
C37 N5 C1 121.0(7) . .
C37 N5 H2' 119.5 . .
C1 N5 H2' 119.5 . .
C37 N6 C36 121.5(7) . .
C37 N6 H6 119.3 . .
C36 N6 H6 119.3 . .
C38 N7 C40 114.6(11) . .
C38 N7 C42 108.8(10) . .
C40 N7 C42 111.7(10) . .
C38 N7 C44 108.7(10) . .
C40 N7 C44 104.7(10) . .
C42 N7 C44 108.1(10) . .
O11 N8 O10 115.6(19) . .
O11 N8 C46 122.7(18) . .
O10 N8 C46 120.4(18) . .
O12 N9 O13 109(3) . .
O12 N9 C47 133(3) . .
O13 N9 C47 118(2) . .
C6 C1 C2 119.4(10) . .
C6 C1 N5 121.0(10) . .
C2 C1 N5 119.5(9) . .
C3 C2 C1 119.5(12) . .
C3 C2 H7' 120.3 . .
C1 C2 H7' 120.3 . .
C4 C3 C2 118.7(13) . .
C4 C3 H5' 120.7 . .
C2 C3 H5' 120.7 . .
C5 C4 C3 123.3(14) . .
C5 C4 H3' 118.3 . .
C3 C4 H3' 118.3 . .
C4 C5 C6 119.9(13) . .
C4 C5 H1' 120.0 . .
C6 C5 H1' 120.0 . .
C1 C6 N1 116.2(10) . .
C1 C6 C5 119.1(12) . .
N1 C6 C5 124.7(12) . .
O1 C7 N2 123.0(17) . .
O1 C7 N1 123.4(18) . .
N2 C7 N1 112.8(15) . .
N2 C8 C9 127.3(11) . .
N2 C8 C13 112.7(11) . .
C9 C8 C13 120.0 . .
C8 C9 C10 120.0 . .
C8 C9 H9 120.0 . .
C10 C9 H9 120.0 . .
C11 C10 C9 120.0 . .
C11 C10 H10 120.0 . .
C9 C10 H10 120.0 . .
O2 C11 C12 127.3(10) . .
O2 C11 C10 112.6(10) . .
C12 C11 C10 120.0 . .
C11 C12 C13 120.0 . .
C11 C12 H12 120.0 . .
C13 C12 H12 120.0 . .
C12 C13 C8 120.0 . .
C12 C13 H13 120.0 . .
C8 C13 H13 120.0 . .
O2 C14 C15 104.0(15) . .
O2 C14 H14A 111.0 . .
C15 C14 H14A 111.0 . .
O2 C14 H14B 111.0 . .
C15 C14 H14B 111.0 . .
H14A C14 H14B 109.0 . .
O3 C15 C14 103.0(13) . .
O3 C15 H15A 111.2 . .
C14 C15 H15A 111.2 . .
O3 C15 H15B 111.2 . .
C14 C15 H15B 111.2 . .
H15A C15 H15B 109.1 . .
O3 C16 C17 112.0(11) . .
O3 C16 H16A 109.2 . .
C17 C16 H16A 109.2 . .
O3 C16 H16B 109.2 . .
C17 C16 H16B 109.2 . .
H16A C16 H16B 107.9 . .
O4 C17 C16 110.4(11) . .
O4 C17 H17A 109.6 . .
C16 C17 H17A 109.6 . .
O4 C17 H17B 109.6 . .
C16 C17 H17B 109.6 . .
H17A C17 H17B 108.1 . .
O4 C18 C19 110.6(11) . .
O4 C18 H18A 109.5 . .
C19 C18 H18A 109.5 . .
O4 C18 H18B 109.5 . .
C19 C18 H18B 109.5 . .
H18A C18 H18B 108.1 . .
O5 C19 C18 110.7(11) . .
O5 C19 H19A 109.5 . .
C18 C19 H19A 109.5 . .
O5 C19 H19B 109.5 . .
C18 C19 H19B 109.5 . .
H19A C19 H19B 108.1 . .
O5 C20 C21 109.8(9) . .
O5 C20 H20A 109.7 . .
C21 C20 H20A 109.7 . .
O5 C20 H20B 109.7 . .
C21 C20 H20B 109.7 . .
H20A C20 H20B 108.2 . .
O6 C21 C20 108.4(9) . .
O6 C21 H21A 110.0 . .
C20 C21 H21A 110.0 . .
O6 C21 H21B 110.0 . .
C20 C21 H21B 110.0 . .
H21A C21 H21B 108.4 . .
O6 C22 C23 107.0(8) . .
O6 C22 H22A 110.3 . .
C23 C22 H22A 110.3 . .
O6 C22 H22B 110.3 . .
C23 C22 H22B 110.3 . .
H22A C22 H22B 108.6 . .
O7 C23 C22 109.0(8) . .
O7 C23 H23A 109.9 . .
C22 C23 H23A 109.9 . .
O7 C23 H23B 109.9 . .
C22 C23 H23B 109.9 . .
H23A C23 H23B 108.3 . .
C25 C24 C29 119.1(9) . .
C25 C24 O7 116.7(9) . .
C29 C24 O7 124.2(9) . .
C24 C25 C26 121.9(10) . .
C24 C25 H25 119.1 . .
C26 C25 H25 119.1 . .
C27 C26 C25 118.5(9) . .
C27 C26 H26 120.7 . .
C25 C26 H26 120.7 . .
C28 C27 C26 119.4(9) . .
C28 C27 N3 117.1(8) . .
C26 C27 N3 123.4(9) . .
C27 C28 C29 121.4(9) . .
C27 C28 H28 119.3 . .
C29 C28 H28 119.3 . .
C24 C29 C28 119.6(9) . .
C24 C29 H29 120.2 . .
C28 C29 H29 120.2 . .
O8 C30 N3 124.1(8) . .
O8 C30 N4 122.9(8) . .
N3 C30 N4 112.9(8) . .
C32 C31 C36 119.7(8) . .
C32 C31 N4 123.0(8) . .
C36 C31 N4 117.3(8) . .
C31 C32 C33 120.0(8) . .
C31 C32 H32 120.0 . .
C33 C32 H32 120.0 . .
C34 C33 C32 120.5(9) . .
C34 C33 H33 119.7 . .
C32 C33 H33 119.7 . .
C33 C34 C35 119.6(8) . .
C33 C34 H9' 120.2 . .
C35 C34 H9' 120.2 . .
C34 C35 C36 120.4(8) . .
C34 C35 H35 119.8 . .
C36 C35 H35 119.8 . .
C35 C36 C31 119.7(8) . .
C35 C36 N6 119.4(7) . .
C31 C36 N6 120.9(7) . .
O9 C37 N5 124.0(7) . .
O9 C37 N6 121.0(7) . .
N5 C37 N6 114.9(7) . .
N7 C38 C39 117.3(12) . .
N7 C38 H38A 108.0 . .
C39 C38 H38A 108.0 . .
N7 C38 H38B 108.0 . .
C39 C38 H38B 108.0 . .
H38A C38 H38B 107.2 . .
C38 C39 H39A 109.5 . .
C38 C39 H39B 109.5 . .
H39A C39 H39B 109.5 . .
C38 C39 H39C 109.5 . .
H39A C39 H39C 109.5 . .
H39B C39 H39C 109.5 . .
N7 C40 C41 105.1(12) . .
N7 C40 H40A 110.7 . .
C41 C40 H40A 110.7 . .
N7 C40 H40B 110.7 . .
C41 C40 H40B 110.7 . .
H40A C40 H40B 108.8 . .
C40 C41 H41A 109.5 . .
C40 C41 H41B 109.5 . .
H41A C41 H41B 109.5 . .
C40 C41 H41C 109.5 . .
H41A C41 H41C 109.5 . .
H41B C41 H41C 109.5 . .
N7 C42 C43 114.4(11) . .
N7 C42 H42A 108.7 . .
C43 C42 H42A 108.7 . .
N7 C42 H42B 108.7 . .
C43 C42 H42B 108.7 . .
H42A C42 H42B 107.6 . .
C42 C43 H43A 109.5 . .
C42 C43 H43B 109.5 . .
H43A C43 H43B 109.5 . .
C42 C43 H43C 109.5 . .
H43A C43 H43C 109.5 . .
H43B C43 H43C 109.5 . .
C45 C44 N7 112.7(11) . .
C45 C44 H44A 109.1 . .
N7 C44 H44A 109.1 . .
C45 C44 H44B 109.1 . .
N7 C44 H44B 109.1 . .
H44A C44 H44B 107.8 . .
C44 C45 H45A 109.5 . .
C44 C45 H45B 109.5 . .
H45A C45 H45B 109.5 . .
C44 C45 H45C 109.5 . .
H45A C45 H45C 109.5 . .
H45B C45 H45C 109.5 . .
N8 C46 H46A 109.5 . .
N8 C46 H46B 109.5 . .
H46A C46 H46B 109.5 . .
N8 C46 H46C 109.5 . .
H46A C46 H46C 109.5 . .
H46B C46 H46C 109.5 . .
N9 C47 H47A 109.5 . .
N9 C47 H47B 109.5 . .
H47A C47 H47B 109.5 . .
N9 C47 H47C 109.5 . .
H47A C47 H47C 109.5 . .
H47B C47 H47C 109.5 . .
C49 C48 H48A 109.5 . .
C49 C48 H48B 109.5 . .
H48A C48 H48B 109.5 . .
C49 C48 H48C 109.5 . .
H48A C48 H48C 109.5 . .
H48B C48 H48C 109.5 . .
C48 C49 O14 100(2) . .
C48 C49 H49A 111.8 . .
O14 C49 H49A 111.8 . .
C48 C49 H49B 111.8 . .
O14 C49 H49B 111.8 . .
H49A C49 H49B 109.5 . .
O14 C50 C51 101(2) . .
O14 C50 H50A 111.5 . .
C51 C50 H50A 111.5 . .
O14 C50 H50B 111.5 . .
C51 C50 H50B 111.5 . .
H50A C50 H50B 109.3 . .
C50 C51 H51A 109.5 . .
C50 C51 H51B 109.5 . .
H51A C51 H51B 109.5 . .
C50 C51 H51C 109.5 . .
H51A C51 H51C 109.5 . .
H51B C51 H51C 109.5 . .

loop_
_geom_bond_atom_site_label_1
_geom_bond_atom_site_label_2
_geom_bond_distance
_geom_bond_site_symmetry_2
O1 C7 1.237(19) .
O2 C11 1.355(16) .
O2 C14 1.44(2) .
O3 C16 1.414(14) .
O3 C15 1.499(19) .
O4 C18 1.400(16) .
O4 C17 1.424(14) .
O5 C19 1.390(14) .
O5 C20 1.442(13) .
O6 C22 1.417(12) .
O6 C21 1.433(11) .
O7 C23 1.380(12) .
O7 C24 1.382(11) .
O8 C30 1.203(11) .
O9 C37 1.241(10) .
O10 N8 1.131(19) .
O11 N8 1.099(18) .
O12 N9 1.10(2) .
O13 N9 1.29(3) .
O14 C50 1.47(3) .
O14 C49 1.59(3) .
N1 C7 1.344(19) .
N1 C6 1.398(17) .
N1 H1 0.8800 .
N2 C7 1.33(2) .
N2 C8 1.373(17) .
N2 H8' 0.8800 .
N3 C30 1.343(11) .
N3 C27 1.417(11) .
N3 H6' 0.8800 .
N4 C30 1.382(11) .
N4 C31 1.408(11) .
N4 H4' 0.8800 .
N5 C37 1.324(11) .
N5 C1 1.440(11) .
N5 H2' 0.8800 .
N6 C37 1.373(10) .
N6 C36 1.434(11) .
N6 H6 0.8800 .
N7 C38 1.462(16) .
N7 C40 1.498(16) .
N7 C42 1.503(15) .
N7 C44 1.605(18) .
N8 C46 1.442(19) .
N9 C47 1.44(3) .
C1 C6 1.381(16) .
C1 C2 1.403(15) .
C2 C3 1.403(15) .
C2 H7' 0.9500 .
C3 C4 1.357(19) .
C3 H5' 0.9500 .
C4 C5 1.320(19) .
C4 H3' 0.9500 .
C5 C6 1.414(17) .
C5 H1' 0.9500 .
C8 C9 1.410(8) .
C8 C13 1.410(8) .
C9 C10 1.410(8) .
C9 H9 0.9500 .
C10 C11 1.410(8) .
C10 H10 0.9500 .
C11 C12 1.410(8) .
C12 C13 1.410(8) .
C12 H12 0.9500 .
C13 H13 0.9500 .
C14 C15 1.53(2) .
C14 H14A 0.9900 .
C14 H14B 0.9900 .
C15 H15A 0.9900 .
C15 H15B 0.9900 .
C16 C17 1.487(19) .
C16 H16A 0.9900 .
C16 H16B 0.9900 .
C17 H17A 0.9900 .
C17 H17B 0.9900 .
C18 C19 1.505(18) .
C18 H18A 0.9900 .
C18 H18B 0.9900 .
C19 H19A 0.9900 .
C19 H19B 0.9900 .
C20 C21 1.464(15) .
C20 H20A 0.9900 .
C20 H20B 0.9900 .
C21 H21A 0.9900 .
C21 H21B 0.9900 .
C22 C23 1.510(13) .
C22 H22A 0.9900 .
C22 H22B 0.9900 .
C23 H23A 0.9900 .
C23 H23B 0.9900 .
C24 C25 1.371(14) .
C24 C29 1.373(14) .
C25 C26 1.397(14) .
C25 H25 0.9500 .
C26 C27 1.383(14) .
C26 H26 0.9500 .
C27 C28 1.376(13) .
C28 C29 1.389(13) .
C28 H28 0.9500 .
C29 H29 0.9500 .
C31 C32 1.369(12) .
C31 C36 1.398(12) .
C32 C33 1.410(13) .
C32 H32 0.9500 .
C33 C34 1.368(13) .
C33 H33 0.9500 .
C34 C35 1.385(13) .
C34 H9' 0.9500 .
C35 C36 1.396(12) .
C35 H35 0.9500 .
C38 C39 1.513(18) .
C38 H38A 0.9900 .
C38 H38B 0.9900 .
C39 H39A 0.9800 .
C39 H39B 0.9800 .
C39 H39C 0.9800 .
C40 C41 1.76(3) .
C40 H40A 0.9900 .
C40 H40B 0.9900 .
C41 H41A 0.9800 .
C41 H41B 0.9800 .
C41 H41C 0.9800 .
C42 C43 1.519(16) .
C42 H42A 0.9900 .
C42 H42B 0.9900 .
C43 H43A 0.9800 .
C43 H43B 0.9800 .
C43 H43C 0.9800 .
C44 C45 1.460(18) .
C44 H44A 0.9900 .
C44 H44B 0.9900 .
C45 H45A 0.9800 .
C45 H45B 0.9800 .
C45 H45C 0.9800 .
C46 H46A 0.9800 .
C46 H46B 0.9800 .
C46 H46C 0.9800 .
C47 H47A 0.9800 .
C47 H47B 0.9800 .
C47 H47C 0.9800 .
C48 C49 1.50(3) .
C48 H48A 0.9800 .
C48 H48B 0.9800 .
C48 H48C 0.9800 .
C49 H49A 0.9900 .
C49 H49B 0.9900 .
C50 C51 1.56(3) .
C50 H50A 0.9900 .
C50 H50B 0.9900 .
C51 H51A 0.9800 .
C51 H51B 0.9800 .
C51 H51C 0.9800 .

loop_
_geom_torsion_atom_site_label_1
_geom_torsion_atom_site_label_2
_geom_torsion_atom_site_label_3
_geom_torsion_atom_site_label_4
_geom_torsion
_geom_torsion_site_symmetry_1
_geom_torsion_site_symmetry_2
_geom_torsion_site_symmetry_3
_geom_torsion_site_symmetry_4
C37 N5 C1 C6 103.9(12) . . . .
C37 N5 C1 C2 -79.0(11) . . . .
C6 C1 C2 C3 -0.1(16) . . . .
N5 C1 C2 C3 -177.3(9) . . . .
C1 C2 C3 C4 1.6(17) . . . .
C2 C3 C4 C5 -2(2) . . . .
C3 C4 C5 C6 1(2) . . . .
C2 C1 C6 N1 -179.1(10) . . . .
N5 C1 C6 N1 -1.9(17) . . . .
C2 C1 C6 C5 -0.9(18) . . . .
N5 C1 C6 C5 176.2(11) . . . .
C7 N1 C6 C1 174.1(15) . . . .
C7 N1 C6 C5 -4(2) . . . .
C4 C5 C6 C1 0(2) . . . .
C4 C5 C6 N1 178.4(14) . . . .
C8 N2 C7 O1 -12(3) . . . .
C8 N2 C7 N1 178.4(16) . . . .
C6 N1 C7 O1 20(3) . . . .
C6 N1 C7 N2 -170.6(15) . . . .
C7 N2 C8 C9 -17(3) . . . .
C7 N2 C8 C13 161.0(17) . . . .
N2 C8 C9 C10 178.0(17) . . . .
C13 C8 C9 C10 0.0 . . . .
C8 C9 C10 C11 0.0 . . . .
C14 O2 C11 C12 -1(2) . . . .
C14 O2 C11 C10 176.5(12) . . . .
C9 C10 C11 O2 -177.4(14) . . . .
C9 C10 C11 C12 0.0 . . . .
O2 C11 C12 C13 177.0(16) . . . .
C10 C11 C12 C13 0.0 . . . .
C11 C12 C13 C8 0.0 . . . .
N2 C8 C13 C12 -178.3(15) . . . .
C9 C8 C13 C12 0.0 . . . .
C11 O2 C14 C15 -177.7(15) . . . .
C16 O3 C15 C14 173.3(13) . . . .
O2 C14 C15 O3 169.5(13) . . . .
C15 O3 C16 C17 169.9(12) . . . .
C18 O4 C17 C16 167.4(11) . . . .
O3 C16 C17 O4 68.5(15) . . . .
C17 O4 C18 C19 179.4(11) . . . .
C20 O5 C19 C18 169.5(11) . . . .
O4 C18 C19 O5 -70.7(16) . . . .
C19 O5 C20 C21 166.4(10) . . . .
C22 O6 C21 C20 -178.7(9) . . . .
O5 C20 C21 O6 68.0(11) . . . .
C21 O6 C22 C23 -179.0(9) . . . .
C24 O7 C23 C22 178.8(9) . . . .
O6 C22 C23 O7 -178.7(8) . . . .
C23 O7 C24 C25 178.4(10) . . . .
C23 O7 C24 C29 -1.6(14) . . . .
C29 C24 C25 C26 2.7(17) . . . .
O7 C24 C25 C26 -177.3(10) . . . .
C24 C25 C26 C27 -1.6(17) . . . .
C25 C26 C27 C28 0.2(15) . . . .
C25 C26 C27 N3 178.0(9) . . . .
C30 N3 C27 C28 -166.2(9) . . . .
C30 N3 C27 C26 15.9(15) . . . .
C26 C27 C28 C29 0.2(15) . . . .
N3 C27 C28 C29 -177.8(9) . . . .
C25 C24 C29 C28 -2.3(15) . . . .
O7 C24 C29 C28 177.7(9) . . . .
C27 C28 C29 C24 0.9(15) . . . .
C27 N3 C30 O8 -0.3(15) . . . .
C27 N3 C30 N4 178.3(8) . . . .
C31 N4 C30 O8 -11.4(14) . . . .
C31 N4 C30 N3 170.0(8) . . . .
C30 N4 C31 C32 12.7(13) . . . .
C30 N4 C31 C36 -167.2(8) . . . .
C36 C31 C32 C33 0.9(13) . . . .
N4 C31 C32 C33 -179.0(8) . . . .
C31 C32 C33 C34 -0.2(14) . . . .
C32 C33 C34 C35 -0.6(13) . . . .
C33 C34 C35 C36 0.6(13) . . . .
C34 C35 C36 C31 0.1(12) . . . .
C34 C35 C36 N6 179.9(7) . . . .
C32 C31 C36 C35 -0.8(12) . . . .
N4 C31 C36 C35 179.1(7) . . . .
C32 C31 C36 N6 179.4(8) . . . .
N4 C31 C36 N6 -0.7(12) . . . .
C37 N6 C36 C35 76.3(10) . . . .
C37 N6 C36 C31 -103.9(9) . . . .
C1 N5 C37 O9 -8.1(13) . . . .
C1 N5 C37 N6 175.1(8) . . . .
C36 N6 C37 O9 8.9(12) . . . .
C36 N6 C37 N5 -174.2(7) . . . .
C40 N7 C38 C39 -52.9(17) . . . .
C42 N7 C38 C39 -178.7(12) . . . .
C44 N7 C38 C39 63.8(15) . . . .
C38 N7 C40 C41 -62.2(15) . . . .
C42 N7 C40 C41 62.1(15) . . . .
C44 N7 C40 C41 178.9(11) . . . .
C38 N7 C42 C43 -178.8(11) . . . .
C40 N7 C42 C43 53.7(16) . . . .
C44 N7 C42 C43 -60.9(13) . . . .
C38 N7 C44 C45 52.8(14) . . . .
C40 N7 C44 C45 175.7(11) . . . .
C42 N7 C44 C45 -65.1(13) . . . .
C50 O14 C49 C48 -179(2) . . . .
C49 O14 C50 C51 176.7(19) . . . .
